data_2243549
loop_
_publ_author_name
'\,C\?inar, Emine Berrin'
'Ye\,silba\(g, Semanur'
'Do\(gan, Onur Erman'
'A\(gar, Erbil'
'Dege, Necmi'
'Saif, Eiad'

_publ_section_title
;
 Synthesis, crystal structure and Hirshfeld surface analysis of
 1,7-dimethyl-5a,6,11a,12-tetrahydrobenzo[<i>b</i>]benzo[5,6][1,4]oxazino[2,3-<i>e</i>][1,4]oxazine
;
_journal_coeditor_code YK2135
_journal_issue 9
_journal_name_full 'Acta Crystallographica Section E'
_journal_page_first 1472
_journal_page_last 1475
_journal_paper_doi 10.1107/S2056989020010646
_journal_volume 76
_journal_year 2020
_chemical_formula_iupac 'C16 H16 N2 O2'
_chemical_formula_moiety 'C16 H16 N2 O2'
_chemical_formula_sum 'C16 H16 N2 O2'
_chemical_formula_weight 268.31
_chemical_melting_point_gt 472
_chemical_melting_point_lt 475
_chemical_name_systematic
1,7-Dimethyl-5a,6,11a,12-tetrahydrobenzo[<i>b</i>]benzo[5,6][1,4]oxazino[2,3-<i>e</i>][1,4]oxazine
_space_group_crystal_system monoclinic
_space_group_IT_number 15
_space_group_name_Hall '-C 2yc'
_space_group_name_H-M_alt 'C 1 2/c 1'
_atom_sites_solution_hydrogens geom
_atom_sites_solution_primary direct
_atom_sites_solution_secondary difmap
_audit_creation_method SHELXL-2018/3
_cell_angle_alpha 90
_cell_angle_beta 106.751(9)
_cell_angle_gamma 90
_cell_formula_units_Z 4
_cell_length_a 24.798(3)
_cell_length_b 4.7133(4)
_cell_length_c 11.5330(14)
_cell_measurement_reflns_used 3858
_cell_measurement_temperature 296(2)
_cell_measurement_theta_max 31.98
_cell_measurement_theta_min 1.84
_cell_volume 1290.8(3)
_computing_cell_refinement
;
X-AREA (Stoe & Cie, 2002)
;
_computing_data_collection
;
X-AREA (Stoe & Cie, 2002)
;
_computing_data_reduction
;
X-RED32 (Stoe & Cie, 2002)
;
_computing_molecular_graphics
;
<i>OLEX2</i> (Dolomanov <i>et al.</i>, 2009)
and Mercury (Macrae <i>et al.</i>, 2020)
;
_computing_publication_material
;
WinGX (Farrugia, 2012), <i>SHELXL2018/3</i> (Sheldrick, 2015b),
PLATON (Spek, 2020) and publCIF (Westrip, 2010)
;
_computing_structure_refinement
;
<i>SHELXL2018/3</i> (Sheldrick, 2015b)
;
_computing_structure_solution
;
<i>SHELXT2018/3</i> (Sheldrick, 2015a)
;
_diffrn_ambient_temperature 296(2)
_diffrn_detector 'image plate (34 cm diameter)'
_diffrn_detector_area_resol_mean 6.67
_diffrn_measured_fraction_theta_full 0.986
_diffrn_measured_fraction_theta_max 0.987
_diffrn_measurement_device '2-circle goniometer'
_diffrn_measurement_device_type 'Stoe IPDS 2'
_diffrn_measurement_method 'rotation method'
_diffrn_radiation_monochromator 'plane graphite'
_diffrn_radiation_type 'Mo K\a'
_diffrn_radiation_wavelength 0.71073
_diffrn_reflns_av_R_equivalents 0.0587
_diffrn_reflns_av_unetI/netI 0.0544
_diffrn_reflns_limit_h_max 36
_diffrn_reflns_limit_h_min -35
_diffrn_reflns_limit_k_max 6
_diffrn_reflns_limit_k_min -7
_diffrn_reflns_limit_l_max 16
_diffrn_reflns_limit_l_min -16
_diffrn_reflns_number 5580
_diffrn_reflns_theta_full 25.242
_diffrn_reflns_theta_max 31.948
_diffrn_reflns_theta_min 3.432
_diffrn_source
;
sealed X-ray tube, 12 x 0.4 mm long-fine focus'
;
_diffrn_source_current 45
_diffrn_source_power 2.25
_diffrn_source_voltage 50
_exptl_absorpt_coefficient_mu 0.092
_exptl_absorpt_correction_T_max 0.9892
_exptl_absorpt_correction_T_min 0.9414
_exptl_absorpt_correction_type integration
_exptl_absorpt_process_details
;
(X-RED32; Stoe & Cie, 2002)
;
_exptl_crystal_colour orange
_exptl_crystal_density_diffrn 1.381
_exptl_crystal_description plate
_exptl_crystal_F_000 568
_exptl_crystal_size_max 0.780
_exptl_crystal_size_mid 0.423
_exptl_crystal_size_min 0.130
_refine_diff_density_max 0.148
_refine_diff_density_min -0.161
_refine_ls_extinction_method none
_refine_ls_goodness_of_fit_ref 0.884
_refine_ls_hydrogen_treatment constr
_refine_ls_matrix_type full
_refine_ls_number_parameters 92
_refine_ls_number_reflns 2194
_refine_ls_number_restraints 0
_refine_ls_restrained_S_all 0.884
_refine_ls_R_factor_all 0.1182
_refine_ls_R_factor_gt 0.0485
_refine_ls_shift/su_max 0.000
_refine_ls_shift/su_mean 0.000
_refine_ls_structure_factor_coef Fsqd
_refine_ls_weighting_details 'w=1/[\s^2^(Fo^2^)+(0.0639P)^2^] where P=(Fo^2^+2Fc^2^)/3'
_refine_ls_weighting_scheme calc
_refine_ls_wR_factor_gt 0.1096
_refine_ls_wR_factor_ref 0.1339
_reflns_number_gt 1024
_reflns_number_total 2194
_reflns_threshold_expression 'I > 2\s(I)'
_cod_data_source_file yk2135sup1.cif
_cod_data_source_block I
_cod_original_sg_symbol_H-M 'C 2/c'
_cod_database_code 2243549
_shelx_space_group_comment
;
The symmetry employed for this shelxl refinement is uniquely defined
by the following loop, which should always be used as a source of
symmetry information in preference to the above space-group names.
They are only intended as comments.
;

loop_
_space_group_symop_operation_xyz
'x, y, z'
'-x, y, -z+1/2'
'x+1/2, y+1/2, z'
'-x+1/2, y+1/2, -z+1/2'
'-x, -y, -z'
'x, -y, z-1/2'
'-x+1/2, -y+1/2, -z'
'x+1/2, -y+1/2, z-1/2'

loop_
_atom_site_type_symbol
_atom_site_label
_atom_site_fract_x
_atom_site_fract_y
_atom_site_fract_z
_atom_site_U_iso_or_equiv
_atom_site_adp_type
_atom_site_calc_flag
_atom_site_occupancy
_atom_site_disorder_assembly
_atom_site_disorder_group
O O1 -0.50672(4) 0.7122(2) -0.13429(9) 0.0582(3) Uani d 1 . .
N N1 -0.57174(5) 0.4629(3) -0.34733(13) 0.0622(4) Uani d 1 . .
H H1 -0.591648 0.369876 -0.409012 0.075 Uiso calc 1 . .
C C7 -0.59760(6) 0.6173(3) -0.27650(13) 0.0484(3) Uani d 1 . .
C C2 -0.65643(6) 0.6435(3) -0.30692(14) 0.0531(4) Uani d 1 . .
C C6 -0.56462(6) 0.7472(3) -0.17100(13) 0.0497(3) Uani d 1 . .
C C8 -0.51247(6) 0.4590(3) -0.31772(14) 0.0545(4) Uani d 1 . .
H H8 -0.500090 0.289696 -0.352275 0.065 Uiso calc 1 . .
C C3 -0.67936(7) 0.8104(4) -0.23575(17) 0.0657(5) Uani d 1 . .
H H3 -0.718296 0.828025 -0.255126 0.079 Uiso calc 1 . .
C C5 -0.58834(7) 0.9190(3) -0.10285(15) 0.0599(4) Uani d 1 . .
H H5 -0.565754 1.011706 -0.034970 0.072 Uiso calc 1 . .
C C1 -0.69244(7) 0.4830(4) -0.41332(17) 0.0675(5) Uani d 1 . .
H H1A -0.682704 0.536853 -0.485013 0.101 Uiso calc 1 . .
H H1B -0.731357 0.526107 -0.423392 0.101 Uiso calc 1 . .
H H1C -0.686334 0.283070 -0.399720 0.101 Uiso calc 1 . .
C C4 -0.64605(8) 0.9525(4) -0.13620(18) 0.0709(5) Uani d 1 . .
H H4 -0.662501 1.070905 -0.091513 0.085 Uiso calc 1 . .

loop_
_atom_site_aniso_label
_atom_site_aniso_U_11
_atom_site_aniso_U_22
_atom_site_aniso_U_33
_atom_site_aniso_U_12
_atom_site_aniso_U_13
_atom_site_aniso_U_23
O1 0.0456(6) 0.0679(7) 0.0562(6) -0.0052(4) 0.0068(5) -0.0074(5)
N1 0.0411(7) 0.0735(8) 0.0664(8) -0.0036(6) 0.0067(6) -0.0223(7)
C7 0.0436(7) 0.0457(7) 0.0545(8) -0.0027(6) 0.0122(6) 0.0014(6)
C2 0.0435(7) 0.0526(8) 0.0612(9) -0.0031(6) 0.0120(7) 0.0087(7)
C6 0.0449(7) 0.0509(7) 0.0534(8) -0.0046(6) 0.0146(6) 0.0049(7)
C8 0.0429(7) 0.0554(8) 0.0621(9) 0.0023(6) 0.0101(7) -0.0047(7)
C3 0.0487(9) 0.0707(10) 0.0806(12) 0.0037(8) 0.0234(9) 0.0044(9)
C5 0.0648(10) 0.0610(9) 0.0565(9) -0.0076(7) 0.0214(7) -0.0040(7)
C1 0.0450(8) 0.0771(10) 0.0726(11) -0.0070(7) 0.0044(7) 0.0036(9)
C4 0.0669(11) 0.0733(11) 0.0811(12) 0.0031(8) 0.0349(10) -0.0104(10)

loop_
_atom_type_symbol
_atom_type_description
_atom_type_scat_dispersion_real
_atom_type_scat_dispersion_imag
_atom_type_scat_source
C C 0.0033 0.0016 'International Tables Vol C Tables 4.2.6.8 and 6.1.1.4'
H H 0.0000 0.0000 'International Tables Vol C Tables 4.2.6.8 and 6.1.1.4'
N N 0.0061 0.0033 'International Tables Vol C Tables 4.2.6.8 and 6.1.1.4'
O O 0.0106 0.0060 'International Tables Vol C Tables 4.2.6.8 and 6.1.1.4'

loop_
_geom_angle_atom_site_label_1
_geom_angle_atom_site_label_2
_geom_angle_atom_site_label_3
_geom_angle_site_symmetry_1
_geom_angle_site_symmetry_3
_geom_angle
_geom_angle_publ_flag
C6 O1 C8 . 2_454 113.95(11) ?
C7 N1 C8 . . 119.51(12) ?
C7 N1 H1 . . 120.2 ?
C8 N1 H1 . . 120.2 ?
N1 C7 C6 . . 119.38(12) ?
N1 C7 C2 . . 121.63(14) ?
C6 C7 C2 . . 118.98(14) ?
C3 C2 C7 . . 118.72(15) ?
C3 C2 C1 . . 121.82(14) ?
C7 C2 C1 . . 119.43(15) ?
C5 C6 O1 . . 118.20(13) ?
C5 C6 C7 . . 121.14(13) ?
O1 C6 C7 . . 120.64(12) ?
N1 C8 O1 . 2_454 109.28(12) ?
N1 C8 C8 . 2_454 109.82(15) ?
O1 C8 C8 2_454 2_454 108.29(9) ?
N1 C8 H8 . . 109.8 ?
O1 C8 H8 2_454 . 109.8 ?
C8 C8 H8 2_454 . 109.8 ?
C2 C3 C4 . . 121.60(15) ?
C2 C3 H3 . . 119.2 ?
C4 C3 H3 . . 119.2 ?
C6 C5 C4 . . 119.27(16) ?
C6 C5 H5 . . 120.4 ?
C4 C5 H5 . . 120.4 ?
C2 C1 H1A . . 109.5 ?
C2 C1 H1B . . 109.5 ?
H1A C1 H1B . . 109.5 ?
C2 C1 H1C . . 109.5 ?
H1A C1 H1C . . 109.5 ?
H1B C1 H1C . . 109.5 ?
C3 C4 C5 . . 120.05(16) ?
C3 C4 H4 . . 120.0 ?
C5 C4 H4 . . 120.0 ?

loop_
_geom_bond_atom_site_label_1
_geom_bond_atom_site_label_2
_geom_bond_site_symmetry_2
_geom_bond_distance
_geom_bond_publ_flag
O1 C6 . 1.3846(17) ?
O1 C8 2_454 1.4521(18) ?
N1 C7 . 1.3822(19) ?
N1 C8 . 1.4099(19) ?
N1 H1 . 0.8600 ?
C7 C6 . 1.397(2) ?
C7 C2 . 1.4041(19) ?
C2 C3 . 1.373(2) ?
C2 C1 . 1.498(2) ?
C6 C5 . 1.373(2) ?
C8 C8 2_454 1.505(3) ?
C8 H8 . 0.9800 ?
C3 C4 . 1.379(3) ?
C3 H3 . 0.9300 ?
C5 C4 . 1.380(2) ?
C5 H5 . 0.9300 ?
C1 H1A . 0.9600 ?
C1 H1B . 0.9600 ?
C1 H1C . 0.9600 ?
C4 H4 . 0.9300 ?

loop_
_geom_hbond_atom_site_label_D
_geom_hbond_atom_site_label_H
_geom_hbond_atom_site_label_A
_geom_hbond_site_symmetry_A
_geom_hbond_distance_DH
_geom_hbond_distance_HA
_geom_hbond_distance_DA
_geom_hbond_angle_DHA
_geom_hbond_publ_flag
C5 H5 O1 5_475 0.93 2.59 3.513(2) 172 yes
N1 H1 C5 6_565 0.86 2.64 3.375(2) 144 yes

loop_
_geom_torsion_atom_site_label_1
_geom_torsion_atom_site_label_2
_geom_torsion_atom_site_label_3
_geom_torsion_atom_site_label_4
_geom_torsion_site_symmetry_1
_geom_torsion_site_symmetry_2
_geom_torsion_site_symmetry_3
_geom_torsion_site_symmetry_4
_geom_torsion
_geom_torsion_publ_flag
C8 N1 C7 C6 . . . . -5.4(2) ?
C8 N1 C7 C2 . . . . 175.60(14) ?
N1 C7 C2 C3 . . . . -177.10(14) ?
C6 C7 C2 C3 . . . . 3.9(2) ?
N1 C7 C2 C1 . . . . 4.7(2) ?
C6 C7 C2 C1 . . . . -174.29(14) ?
C8 O1 C6 C5 2_454 . . . 159.07(13) ?
C8 O1 C6 C7 2_454 . . . -22.75(17) ?
N1 C7 C6 C5 . . . . 175.29(14) ?
C2 C7 C6 C5 . . . . -5.7(2) ?
N1 C7 C6 O1 . . . . -2.8(2) ?
C2 C7 C6 O1 . . . . 176.19(13) ?
C7 N1 C8 O1 . . . 2_454 -82.21(17) ?
C7 N1 C8 C8 . . . 2_454 36.44(15) ?
C7 C2 C3 C4 . . . . 0.3(2) ?
C1 C2 C3 C4 . . . . 178.44(16) ?
O1 C6 C5 C4 . . . . -178.67(14) ?
C7 C6 C5 C4 . . . . 3.2(2) ?
C2 C3 C4 C5 . . . . -2.9(3) ?
C6 C5 C4 C3 . . . . 1.1(2) ?

_cod_database_fobs_code 2243549
